data_7121165
loop_
_publ_author_name
'Li, Shaobin'
'Zhang, Li'
'Lan, Yaqian'
'O'Halloran, Kevin P'
'Ma, Huiyuan'
'Pang, Haijun'

_publ_section_title
;
 Polyoxometalate-encapsulated twenty-nuclear silver-tetrazole nanocage
 frameworks as highly active electrocatalysts for the hydrogen evolution
 reaction.
;
_journal_issue 16
_journal_name_full 'Chemical communications (Cambridge, England)'
_journal_page_first 1964
_journal_page_last 1967
_journal_paper_doi 10.1039/c7cc09223g
_journal_volume 54
_journal_year 2018
_chemical_formula_moiety 'C4 H12 Ag10 N16 O44 Si W12'
_chemical_formula_sum 'C4 H12 Ag10 N16 O44 Si W12'
_chemical_formula_weight 4301.10
_space_group_IT_number 119
_space_group_name_Hall 'I -4 -2'
_space_group_name_H-M_alt 'I -4 m 2'
_symmetry_cell_setting tetragonal
_symmetry_space_group_name_Hall 'I -4 -2'
_symmetry_space_group_name_H-M 'I -4 m 2'
_atom_sites_solution_hydrogens geom
_atom_sites_solution_primary direct
_atom_sites_solution_secondary difmap
_audit_block_doi 10.5517/ccdc.csd.cc1q9pb1
_audit_creation_method SHELXL-97
_audit_update_record
;
2017-11-29 deposited with the CCDC.
2018-01-19 downloaded from the CCDC.
;
_cell_angle_alpha 90.000(5)
_cell_angle_beta 90.000(5)
_cell_angle_gamma 90.000(5)
_cell_formula_units_Z 2
_cell_length_a 14.198(5)
_cell_length_b 14.198(5)
_cell_length_c 12.297(5)
_cell_measurement_reflns_used 3371
_cell_measurement_temperature 293(2)
_cell_measurement_theta_max 28.41
_cell_measurement_theta_min 2.19
_cell_volume 2478.9(16)
_computing_cell_refinement 'Bruker SMART'
_computing_data_collection 'Bruker SMART'
_computing_data_reduction 'Bruker SMART'
_computing_molecular_graphics 'Bruker SMART'
_computing_publication_material 'Bruker SMART'
_computing_structure_refinement 'SHELXL-97 (Sheldrick, 1997)'
_computing_structure_solution 'SHELXS-97 (Sheldrick, 1990)'
_diffrn_ambient_temperature 293(2)
_diffrn_measured_fraction_theta_full 0.996
_diffrn_measured_fraction_theta_max 0.996
_diffrn_measurement_device_type 'CCD area detector'
_diffrn_measurement_method 'phi and omega scans'
_diffrn_radiation_monochromator graphite
_diffrn_radiation_source 'fine-focus sealed tube'
_diffrn_radiation_type MoK\a
_diffrn_radiation_wavelength 0.71069
_diffrn_reflns_av_R_equivalents 0.0408
_diffrn_reflns_av_sigmaI/netI 0.0295
_diffrn_reflns_limit_h_max 18
_diffrn_reflns_limit_h_min -18
_diffrn_reflns_limit_k_max 18
_diffrn_reflns_limit_k_min -14
_diffrn_reflns_limit_l_max 12
_diffrn_reflns_limit_l_min -16
_diffrn_reflns_number 9241
_diffrn_reflns_theta_full 28.41
_diffrn_reflns_theta_max 28.41
_diffrn_reflns_theta_min 2.03
_exptl_absorpt_coefficient_mu 31.698
_exptl_absorpt_correction_T_max 0.022
_exptl_absorpt_correction_T_min 0.007
_exptl_absorpt_correction_type multi-scan
_exptl_absorpt_process_details '(SADABS; Sheldrick, 2003)'
_exptl_crystal_colour red
_exptl_crystal_density_diffrn 5.751
_exptl_crystal_density_method 'not measured'
_exptl_crystal_description block
_exptl_crystal_F_000 3728.0
_exptl_crystal_size_max 0.22
_exptl_crystal_size_mid 0.14
_exptl_crystal_size_min 0.12
_refine_diff_density_max 2.978
_refine_diff_density_min -4.731
_refine_diff_density_rms 0.616
_refine_ls_abs_structure_details 'Flack H D (1983), Acta Cryst. A39, 876-881'
_refine_ls_abs_structure_Flack 0.376(19)
_refine_ls_extinction_method none
_refine_ls_goodness_of_fit_ref 1.098
_refine_ls_hydrogen_treatment constr
_refine_ls_matrix_type full
_refine_ls_number_parameters 112
_refine_ls_number_reflns 1684
_refine_ls_number_restraints 42
_refine_ls_restrained_S_all 1.084
_refine_ls_R_factor_all 0.0385
_refine_ls_R_factor_gt 0.0367
_refine_ls_shift/su_max 0.000
_refine_ls_shift/su_mean 0.000
_refine_ls_structure_factor_coef Fsqd
_refine_ls_weighting_details 'calc w=1/[\s^2^(Fo^2^)+(0.0502P)^2^+197.9268P] where P=(Fo^2^+2Fc^2^)/3'
_refine_ls_weighting_scheme calc
_refine_ls_wR_factor_gt 0.0961
_refine_ls_wR_factor_ref 0.0971
_reflns_number_gt 1621
_reflns_number_total 1692
_reflns_threshold_expression >2sigma(I)
_cod_data_source_file c7cc09223g2.cif
_cod_data_source_block bb
_cod_depositor_comments
;
The following automatic conversions were performed:

'_symmetry_cell_setting' value 'Tetragonal' changed to 'tetragonal'
according to
/home/data/users/saulius/crontab/automatic-downloads/rss-feeds/RSC/lib/dictionaries/cif_core.dic
dictionary named 'cif_core.dic' version 2.4.2 from 2011-04-26.

Automatic conversion script
Id: cif_fix_values 4973 2017-02-22 13:04:09Z antanas 

 Adding full bibliography for 7121165--7121166.cif.
;
_cod_original_cell_volume 2479(2)
_cod_original_sg_symbol_H-M 'I-4m2 '
_cod_database_code 7121165

loop_
_symmetry_equiv_pos_as_xyz
'x, y, z'
'-x, -y, z'
'-y, -x, -z'
'y, x, -z'
'-x, y, z'
'x, -y, z'
'-y, x, -z'
'y, -x, -z'
'x+1/2, y+1/2, z+1/2'
'-x+1/2, -y+1/2, z+1/2'
'-y+1/2, -x+1/2, -z+1/2'
'y+1/2, x+1/2, -z+1/2'
'-x+1/2, y+1/2, z+1/2'
'x+1/2, -y+1/2, z+1/2'
'-y+1/2, x+1/2, -z+1/2'
'y+1/2, -x+1/2, -z+1/2'

loop_
_atom_site_label
_atom_site_type_symbol
_atom_site_fract_x
_atom_site_fract_y
_atom_site_fract_z
_atom_site_U_iso_or_equiv
_atom_site_adp_type
_atom_site_occupancy
_atom_site_symmetry_multiplicity
_atom_site_calc_flag
_atom_site_refinement_flags
W1 W 0.12934(4) 0.38255(4) 0.95299(4) 0.01009(15) Uani 1 1 d .
Si1 Si 0.0000 0.5000 0.7500 0.0009(15) Uani 1 8 d S
W2 W 0.0000 0.25241(5) 0.74194(7) 0.00910(17) Uani 1 2 d S
O2 O 0.1723(7) 0.3075(7) 1.0490(8) 0.014(2) Uani 1 1 d .
O1 O 0.1498(9) 0.5000 1.0263(11) 0.006(2) Uani 1 2 d SU
O8 O 0.0000 0.1350(9) 0.7677(14) 0.014(3) Uani 1 2 d S
O5 O 0.0930(7) 0.2965(7) 0.8410(7) 0.0056(18) Uani 1 1 d U
O3 O 0.0000 0.3868(9) 0.9898(10) 0.006(2) Uani 1 2 d SU
Ag1 Ag 0.11750(9) 0.11750(9) 0.5000 0.0118(3) Uani 1 2 d S
O6 O 0.0944(7) 0.2582(7) 0.6289(7) 0.0069(18) Uani 1 1 d .
Ag2 Ag 0.22981(8) 0.27019(8) 0.2500 0.0174(3) Uani 1 2 d S
N1 N 0.0775(8) 0.2172(8) 0.2706(9) 0.010(2) Uani 1 1 d U
C1 C 0.0000 0.2426(16) 0.2159(18) 0.017(5) Uani 1 2 d SU
H1 H 0.0000 0.2736 0.1493 0.020 Uiso 1 2 calc SR
N2 N 0.0465(8) 0.1696(8) 0.3564(9) 0.006(2) Uani 1 1 d U
O4 O 0.0936(9) 0.5000 0.8263(11) 0.004(2) Uani 1 2 d SU
O7 O 0.1104(13) 0.1104(13) 0.0000 0.044(6) Uani 1 2 d S
Ag3 Ag 0.0000 0.0000 0.8785(4) 0.091(2) Uani 1 4 d S

loop_
_atom_site_aniso_label
_atom_site_aniso_U_11
_atom_site_aniso_U_22
_atom_site_aniso_U_33
_atom_site_aniso_U_23
_atom_site_aniso_U_13
_atom_site_aniso_U_12
W1 0.0103(3) 0.0121(3) 0.0078(2) 0.0024(2) -0.0017(2) 0.00057(17)
Si1 0.001(2) 0.001(2) 0.002(4) 0.000 0.000 0.000
W2 0.0124(4) 0.0071(3) 0.0078(3) 0.0001(3) 0.000 0.000
O2 0.014(5) 0.015(5) 0.013(5) 0.000(4) -0.006(4) 0.002(4)
O1 0.006(3) 0.006(3) 0.006(3) 0.000 -0.0003(10) 0.000
O8 0.023(8) 0.005(6) 0.014(8) 0.001(6) 0.000 0.000
O5 0.0056(19) 0.0058(19) 0.005(2) -0.0001(10) -0.0002(10) -0.0001(10)
O3 0.006(3) 0.006(3) 0.006(3) -0.0002(10) 0.000 0.000
Ag1 0.0146(5) 0.0146(5) 0.0061(7) 0.0034(4) -0.0034(4) 0.0041(6)
O6 0.009(5) 0.007(4) 0.005(4) 0.001(4) 0.003(4) 0.001(3)
Ag2 0.0176(5) 0.0176(5) 0.0169(7) 0.0033(5) 0.0033(5) -0.0075(5)
N1 0.010(2) 0.010(2) 0.010(2) 0.0002(10) 0.0002(10) 0.0001(10)
C1 0.017(5) 0.017(5) 0.017(5) 0.0002(10) 0.000 0.000
N2 0.006(2) 0.006(2) 0.006(2) 0.0004(10) 0.0001(10) 0.0000(10)
O4 0.004(2) 0.004(2) 0.004(2) 0.000 0.0001(10) 0.000
O7 0.053(9) 0.053(9) 0.025(12) -0.005(7) 0.005(7) -0.006(14)
Ag3 0.190(8) 0.033(2) 0.049(3) 0.000 0.000 0.000

loop_
_atom_type_symbol
_atom_type_description
_atom_type_scat_dispersion_real
_atom_type_scat_dispersion_imag
_atom_type_scat_source
C C 0.0033 0.0016 'International Tables Vol C Tables 4.2.6.8 and 6.1.1.4'
H H 0.0000 0.0000 'International Tables Vol C Tables 4.2.6.8 and 6.1.1.4'
N N 0.0061 0.0033 'International Tables Vol C Tables 4.2.6.8 and 6.1.1.4'
O O 0.0106 0.0060 'International Tables Vol C Tables 4.2.6.8 and 6.1.1.4'
P P 0.1023 0.0942 'International Tables Vol C Tables 4.2.6.8 and 6.1.1.4'
Ag Ag -0.8971 1.1015 'International Tables Vol C Tables 4.2.6.8 and 6.1.1.4'
W W -0.8490 6.8722 'International Tables Vol C Tables 4.2.6.8 and 6.1.1.4'
Si Si 0.0817 0.0704 'International Tables Vol C Tables 4.2.6.8 and 6.1.1.4'

loop_
_geom_angle_atom_site_label_1
_geom_angle_atom_site_label_2
_geom_angle_atom_site_label_3
_geom_angle
_geom_angle_site_symmetry_1
_geom_angle_site_symmetry_3
O2 W1 O3 101.7(5) . .
O2 W1 O5 101.3(4) . .
O3 W1 O5 86.0(5) . .
O2 W1 O6 99.9(5) . 11_556
O3 W1 O6 158.3(5) . 11_556
O5 W1 O6 87.5(4) . 11_556
O2 W1 O1 99.4(5) . .
O3 W1 O1 90.4(6) . .
O5 W1 O1 159.3(4) . .
O6 W1 O1 88.4(5) 11_556 .
O2 W1 O4 170.3(5) . .
O3 W1 O4 85.7(5) . .
O5 W1 O4 85.2(4) . .
O6 W1 O4 73.1(4) 11_556 .
O1 W1 O4 74.1(4) . .
O4 Si1 O4 109.4(5) 11_556 .
O4 Si1 O4 109.6(9) 11_556 12_456
O4 Si1 O4 109.4(5) . 12_456
O4 Si1 O4 109.4(5) 11_556 2_565
O4 Si1 O4 109.6(9) . 2_565
O4 Si1 O4 109.4(5) 12_456 2_565
O8 W2 O5 101.7(5) . .
O8 W2 O5 101.7(5) . 5
O5 W2 O5 87.9(6) . 5
O8 W2 O6 100.1(5) . 5
O5 W2 O6 158.1(4) . 5
O5 W2 O6 88.0(4) 5 5
O8 W2 O6 100.1(5) . .
O5 W2 O6 88.0(4) . .
O5 W2 O6 158.1(4) 5 .
O6 W2 O6 87.8(6) 5 .
O8 W2 O4 169.8(7) . 11_556
O5 W2 O4 85.5(4) . 11_556
O5 W2 O4 85.5(4) 5 11_556
O6 W2 O4 72.7(4) 5 11_556
O6 W2 O4 72.7(4) . 11_556
W1 O1 W1 120.8(7) . 6_565
W2 O8 Ag3 155.3(9) . .
W2 O5 W1 149.2(5) . .
W1 O3 W1 152.1(8) . 5
N2 Ag1 N2 170.0(6) . 4_556
N2 Ag1 O6 100.3(4) . .
N2 Ag1 O6 84.4(4) 4_556 .
N2 Ag1 O6 84.4(4) . 4_556
N2 Ag1 O6 100.3(4) 4_556 4_556
O6 Ag1 O6 125.3(4) . 4_556
N2 Ag1 Ag1 62.2(3) . 5
N2 Ag1 Ag1 110.0(3) 4_556 5
O6 Ag1 Ag1 82.7(2) . 5
O6 Ag1 Ag1 141.0(2) 4_556 5
N2 Ag1 Ag1 110.0(3) . 6
N2 Ag1 Ag1 62.2(3) 4_556 6
O6 Ag1 Ag1 141.0(2) . 6
O6 Ag1 Ag1 82.7(2) 4_556 6
Ag1 Ag1 Ag1 90.0 5 6
W1 O6 W2 122.1(5) 11_556 .
W1 O6 Ag1 107.6(4) 11_556 .
W2 O6 Ag1 119.9(4) . .
N1 Ag2 N1 128.7(6) 11 .
N2 N1 C1 105.3(12) . .
N2 N1 Ag2 124.4(8) . .
C1 N1 Ag2 128.9(10) . .
N1 C1 N1 110.6(18) 5 .
N2 N2 N1 109.3(7) 5 .
N2 N2 Ag1 117.8(3) 5 .
N1 N2 Ag1 131.9(9) . .
Si1 O4 W1 124.2(4) . 6_565
Si1 O4 W1 124.2(4) . .
W1 O4 W1 91.0(5) 6_565 .
Si1 O4 W2 123.8(7) . 11_556
W1 O4 W2 92.1(4) 6_565 11_556
W1 O4 W2 92.1(4) . 11_556
O8 Ag3 O8 109.2(8) 2 .
O8 Ag3 Ag3 125.4(4) 2 3_557
O8 Ag3 Ag3 125.4(4) . 3_557

loop_
_geom_bond_atom_site_label_1
_geom_bond_atom_site_label_2
_geom_bond_distance
_geom_bond_site_symmetry_2
W1 O2 1.704(10) .
W1 O3 1.892(3) .
W1 O5 1.913(9) .
W1 O6 1.916(9) 11_556
W1 O1 1.918(7) .
W1 O4 2.338(9) .
Si1 O4 1.626(13) 11_556
Si1 O4 1.626(13) .
Si1 O4 1.626(13) 12_456
Si1 O4 1.626(13) 2_565
W2 O8 1.697(14) .
W2 O5 1.902(9) .
W2 O5 1.902(9) 5
W2 O6 1.933(9) 5
W2 O6 1.933(9) .
W2 O4 2.342(13) 11_556
O1 W1 1.918(7) 6_565
O8 Ag3 2.352(15) .
O3 W1 1.892(3) 5
Ag1 N2 2.163(11) .
Ag1 N2 2.163(11) 4_556
Ag1 O6 2.571(10) .
Ag1 O6 2.571(10) 4_556
Ag1 Ag1 3.336(3) 5
Ag1 Ag1 3.336(3) 6
O6 W1 1.916(9) 11_556
Ag2 N1 2.303(11) 11
Ag2 N1 2.303(11) .
N1 N2 1.328(16) .
N1 C1 1.339(16) .
C1 N1 1.339(16) 5
N2 N2 1.32(2) 5
O4 W1 2.338(9) 6_565
O4 W2 2.342(13) 11_556
Ag3 O8 2.352(15) 2
Ag3 Ag3 2.988(10) 3_557
